data_2243991
loop_
_publ_author_name
'Zatovsky, Igor V.'
'Strutynska, Nataliia Yu.'
'Ogorodnyk, Ivan V.'
'Baumer, Vyacheslav N.'
'Slobodyanik, Nickolai S.'
'Butenko, Denis S.'

_publ_section_title
;
 Mixed-metal phosphates K~1.64~Na~0.36~TiFe(PO~4~)~3~ and
 K~0.97~Na~1.03~Ti~1.26~Fe~0.74~(PO~4~)~3~ with a langbeinite framework
;
_journal_coeditor_code WM5625
_journal_issue 12
_journal_name_full 'Acta Crystallographica Section E'
_journal_page_first 1299
_journal_page_last 1302
_journal_paper_doi 10.1107/S2056989021011877
_journal_volume 77
_journal_year 2021
_chemical_absolute_configuration ad
_chemical_formula_iupac 'K0.97 Na1.03 Ti1.26 Fe0.74 (P O4)3'
_chemical_formula_moiety 'Fe0.74 O12 P3 Ti1.26, 0.97(K), 1.03(Na)'
_chemical_formula_sum 'Fe0.74 K0.97 Na1.03 O12 P3 Ti1.26'
_chemical_formula_weight 448.16
_chemical_name_systematic
;
Potassium sodium titanium iron tris(phosphate)
;
_space_group_IT_number 198
_space_group_name_Hall 'P 2ac 2ab 3'
_space_group_name_H-M_alt 'P 21 3'
_symmetry_cell_setting cubic
_symmetry_space_group_name_Hall 'P 2ac 2ab 3'
_symmetry_space_group_name_H-M 'P 21 3'
_audit_creation_method 'WinGX routine CIF_UPDATE'
_cell_angle_alpha 90
_cell_angle_beta 90
_cell_angle_gamma 90
_cell_formula_units_Z 4
_cell_length_a 9.79450(10)
_cell_length_b 9.79450(10)
_cell_length_c 9.79450(10)
_cell_measurement_reflns_used 10546
_cell_measurement_temperature 293(2)
_cell_measurement_theta_max 28.951
_cell_measurement_theta_min 2.941
_cell_volume 939.608(17)
_computing_cell_refinement
;
CrysAlis CCD (Oxford Diffraction, 2006)
;
_computing_data_collection
;
CrysAlis CCD (Oxford Diffraction, 2006)
;
_computing_data_reduction
;
CrysAlis RED (Oxford Diffraction, 2006)
;
_computing_molecular_graphics
;
DIAMOND (Brandenburg, 2006)
;
_computing_publication_material
;
WinGX (Farrugia, 2012), enCIFer (Allen <i>et al.</i>,  2004)
and publCIF (Westrip, 2010)
;
_computing_structure_refinement
;
SHELXL (Sheldrick, 2015)
;
_computing_structure_solution
;
SHELXS (Sheldrick, 2008)
;
_diffrn_ambient_temperature 293(2)
_diffrn_measured_fraction_theta_full 1
_diffrn_measured_fraction_theta_max 1
_diffrn_measurement_device_type 'Oxford Diffraction Xcalibur-3'
_diffrn_measurement_method '\f and \w scans'
_diffrn_radiation_monochromator graphite
_diffrn_radiation_type MoK\a
_diffrn_radiation_wavelength 0.71073
_diffrn_reflns_av_R_equivalents 0.0258
_diffrn_reflns_limit_h_max 13
_diffrn_reflns_limit_h_min -12
_diffrn_reflns_limit_k_max 13
_diffrn_reflns_limit_k_min -13
_diffrn_reflns_limit_l_max 13
_diffrn_reflns_limit_l_min -13
_diffrn_reflns_number 10546
_diffrn_reflns_theta_full 25.242
_diffrn_reflns_theta_max 28.951
_diffrn_reflns_theta_min 2.941
_diffrn_standards_interval_count 0
_diffrn_standards_interval_time 0
_diffrn_standards_number 0
_exptl_absorpt_coefficient_mu 3.271
_exptl_absorpt_correction_T_max 0.8351
_exptl_absorpt_correction_T_min 0.6217
_exptl_absorpt_correction_type multi-scan
_exptl_absorpt_process_details
;
(Blessing, 1995)
;
_exptl_crystal_colour violet
_exptl_crystal_density_diffrn 3.168
_exptl_crystal_description Tetrahedron
_exptl_crystal_F_000 870.9
_exptl_crystal_size_max 0.15
_exptl_crystal_size_mid 0.11
_exptl_crystal_size_min 0.08
_refine_diff_density_max 0.285
_refine_diff_density_min -0.274
_refine_ls_abs_structure_details
;
Flack <i>x</i> determined using 349 quotients
[(<i>I</i>^+^)-(<i>I</i>^-^)]/[(<i>I</i>^+^)+(<i>I</i>^-^)]
(Parsons <i>et al.</i>,  2013)
;
_refine_ls_abs_structure_Flack 0.02
_refine_ls_extinction_coef 0.0015(10)
_refine_ls_extinction_method
;
SHELXL-2018/3 (Sheldrick 2015)
;
_refine_ls_goodness_of_fit_ref 1.119
_refine_ls_hydrogen_treatment undef
_refine_ls_matrix_type full
_refine_ls_number_parameters 63
_refine_ls_number_reflns 837
_refine_ls_number_restraints 0
_refine_ls_restrained_S_all 1.119
_refine_ls_R_factor_all 0.0165
_refine_ls_R_factor_gt 0.0164
_refine_ls_shift/su_max 0
_refine_ls_shift/su_mean 0
_refine_ls_structure_factor_coef Fsqd
_refine_ls_weighting_details
;
'w=1/[\s^2^(Fo^2^)+(0.0186P)^2^+1.1348P] where P=(Fo^2^+2Fc^2^)/3'
;
_refine_ls_weighting_scheme calc
_refine_ls_wR_factor_ref 0.0429
_reflns_number_gt 833
_reflns_number_total 837
_reflns_threshold_expression 'I > 2\s(I)'
_cod_data_source_file wm5625sup1.cif
_cod_data_source_block II
_cod_original_cell_volume 939.61(3)
_cod_database_code 2243991

loop_
_symmetry_equiv_pos_as_xyz
'x, y, z'
'-x+1/2, -y, z+1/2'
'x+1/2, -y+1/2, -z'
'-x, y+1/2, -z+1/2'
'y, z, x'
'-y+1/2, -z, x+1/2'
'y+1/2, -z+1/2, -x'
'-y, z+1/2, -x+1/2'
'z, x, y'
'-z, x+1/2, -y+1/2'
'-z+1/2, -x, y+1/2'
'z+1/2, -x+1/2, -y'

loop_
_atom_site_type_symbol
_atom_site_label
_atom_site_fract_x
_atom_site_fract_y
_atom_site_fract_z
_atom_site_U_iso_or_equiv
_atom_site_adp_type
_atom_site_calc_flag
_atom_site_occupancy
_atom_site_disorder_assembly
_atom_site_disorder_group
Fe Fe1 0.14198(4) 0.14198(4) 0.14198(4) 0.0079(2) Uani d 0.39(2) . .
Ti Ti1 0.14198(4) 0.14198(4) 0.14198(4) 0.0079(2) Uani d 0.61(2) . .
Fe Fe2 0.41334(4) 0.41334(4) 0.41334(4) 0.0079(2) Uani d 0.35(2) . .
Ti Ti2 0.41334(4) 0.41334(4) 0.41334(4) 0.0079(2) Uani d 0.65(2) . .
K K1 0.70732(10) 0.70732(10) 0.70732(10) 0.0266(6) Uani d 0.676(18) . .
Na Na1 0.70732(10) 0.70732(10) 0.70732(10) 0.0266(6) Uani d 0.324(18) . .
K K2 0.93159(11) 0.93159(11) 0.93159(11) 0.0254(8) Uani d 0.294(19) . .
Na Na2 0.93159(11) 0.93159(11) 0.93159(11) 0.0254(8) Uani d 0.706(19) . .
P P3 0.45787(7) 0.22778(7) 0.12657(7) 0.00815(19) Uani d 1 . .
O O1 0.3100(2) 0.2337(3) 0.0789(2) 0.0210(5) Uani d 1 . .
O O2 0.5478(3) 0.2989(3) 0.0220(3) 0.0266(6) Uani d 1 . .
O O3 0.5024(3) 0.0810(2) 0.1492(3) 0.0269(5) Uani d 1 . .
O O4 0.4786(3) 0.3034(3) 0.2602(3) 0.0313(6) Uani d 1 . .

loop_
_atom_site_aniso_label
_atom_site_aniso_U_11
_atom_site_aniso_U_22
_atom_site_aniso_U_33
_atom_site_aniso_U_12
_atom_site_aniso_U_13
_atom_site_aniso_U_23
Fe1 0.0079(2) 0.0079(2) 0.0079(2) 0.00028(15) 0.00028(15) 0.00028(15)
Ti1 0.0079(2) 0.0079(2) 0.0079(2) 0.00028(15) 0.00028(15) 0.00028(15)
Fe2 0.0079(2) 0.0079(2) 0.0079(2) -0.00052(15) -0.00052(15) -0.00052(15)
Ti2 0.0079(2) 0.0079(2) 0.0079(2) -0.00052(15) -0.00052(15) -0.00052(15)
K1 0.0266(6) 0.0266(6) 0.0266(6) 0.0015(4) 0.0015(4) 0.0015(4)
Na1 0.0266(6) 0.0266(6) 0.0266(6) 0.0015(4) 0.0015(4) 0.0015(4)
K2 0.0254(8) 0.0254(8) 0.0254(8) -0.0021(4) -0.0021(4) -0.0021(4)
Na2 0.0254(8) 0.0254(8) 0.0254(8) -0.0021(4) -0.0021(4) -0.0021(4)
P3 0.0075(3) 0.0087(3) 0.0083(3) -0.0003(2) 0.0015(2) -0.0007(2)
O1 0.0088(9) 0.0299(12) 0.0242(12) -0.0033(8) -0.0020(8) 0.0089(10)
O2 0.0197(11) 0.0361(14) 0.0241(12) -0.0014(10) 0.0088(10) 0.0136(11)
O3 0.0263(12) 0.0128(10) 0.0415(14) 0.0088(9) 0.0053(11) 0.0032(11)
O4 0.0333(14) 0.0373(15) 0.0232(12) -0.0027(12) 0.0014(11) -0.0206(11)

loop_
_atom_type_symbol
_atom_type_description
_atom_type_scat_dispersion_real
_atom_type_scat_dispersion_imag
_atom_type_scat_source
O O 0.0106 0.006 'International Tables Vol C Tables 4.2.6.8 and 6.1.1.4'
Na Na 0.0362 0.0249 'International Tables Vol C Tables 4.2.6.8 and 6.1.1.4'
P P 0.1023 0.0942 'International Tables Vol C Tables 4.2.6.8 and 6.1.1.4'
K K 0.2009 0.2494 'International Tables Vol C Tables 4.2.6.8 and 6.1.1.4'
Ti Ti 0.2776 0.4457 'International Tables Vol C Tables 4.2.6.8 and 6.1.1.4'
Fe Fe 0.3463 0.8444 'International Tables Vol C Tables 4.2.6.8 and 6.1.1.4'

loop_
_geom_angle_atom_site_label_1
_geom_angle_atom_site_label_2
_geom_angle_atom_site_label_3
_geom_angle_site_symmetry_1
_geom_angle_site_symmetry_3
_geom_angle
_geom_angle_publ_flag
O2 Fe1 O2 10_545 6_554 89.72(12) ?
O2 Fe1 O2 10_545 3_455 89.72(12) ?
O2 Fe1 O2 6_554 3_455 89.72(12) ?
O2 Fe1 O1 10_545 . 178.52(12) ?
O2 Fe1 O1 6_554 . 88.81(11) ?
O2 Fe1 O1 3_455 . 90.09(10) ?
O2 Fe1 O1 10_545 9 90.09(10) ?
O2 Fe1 O1 6_554 9 178.52(12) ?
O2 Fe1 O1 3_455 9 88.81(11) ?
O1 Fe1 O1 . 9 91.38(10) ?
O2 Fe1 O1 10_545 5 88.81(11) ?
O2 Fe1 O1 6_554 5 90.09(10) ?
O2 Fe1 O1 3_455 5 178.52(12) ?
O1 Fe1 O1 . 5 91.38(10) ?
O1 Fe1 O1 9 5 91.38(10) ?
O2 Fe1 K2 10_545 1_444 54.54(9) ?
O2 Fe1 K2 6_554 1_444 54.54(9) ?
O2 Fe1 K2 3_455 1_444 54.54(9) ?
O1 Fe1 K2 . 1_444 124.28(7) ?
O1 Fe1 K2 9 1_444 124.28(7) ?
O1 Fe1 K2 5 1_444 124.28(7) ?
O2 Fe1 K1 10_545 4_645 132.34(9) ?
O2 Fe1 K1 6_554 4_645 66.00(8) ?
O2 Fe1 K1 3_455 4_645 52.14(8) ?
O1 Fe1 K1 . 4_645 46.70(7) ?
O1 Fe1 K1 9 4_645 113.14(8) ?
O1 Fe1 K1 5 4_645 129.02(8) ?
K2 Fe1 K1 1_444 4_645 78.502(13) ?
O2 Fe1 K1 10_545 3_456 66.00(8) ?
O2 Fe1 K1 6_554 3_456 52.14(8) ?
O2 Fe1 K1 3_455 3_456 132.34(9) ?
O1 Fe1 K1 . 3_456 113.14(8) ?
O1 Fe1 K1 9 3_456 129.02(8) ?
O1 Fe1 K1 5 3_456 46.70(7) ?
K2 Fe1 K1 1_444 3_456 78.502(13) ?
K1 Fe1 K1 4_645 3_456 116.129(8) ?
O2 Fe1 K1 10_545 2_564 52.14(8) ?
O2 Fe1 K1 6_554 2_564 132.34(9) ?
O2 Fe1 K1 3_455 2_564 66.00(8) ?
O1 Fe1 K1 . 2_564 129.02(8) ?
O1 Fe1 K1 9 2_564 46.70(7) ?
O1 Fe1 K1 5 2_564 113.14(8) ?
K2 Fe1 K1 1_444 2_564 78.502(13) ?
K1 Fe1 K1 4_645 2_564 116.129(8) ?
K1 Fe1 K1 3_456 2_564 116.129(8) ?
O3 Fe2 O3 4_655 11_565 92.37(12) ?
O3 Fe2 O3 4_655 7_556 92.37(12) ?
O3 Fe2 O3 11_565 7_556 92.37(12) ?
O3 Fe2 O4 4_655 . 94.89(12) ?
O3 Fe2 O4 11_565 . 171.47(13) ?
O3 Fe2 O4 7_556 . 82.87(13) ?
O3 Fe2 O4 4_655 9 82.87(13) ?
O3 Fe2 O4 11_565 9 94.90(12) ?
O3 Fe2 O4 7_556 9 171.46(13) ?
O4 Fe2 O4 . 9 90.46(12) ?
O3 Fe2 O4 4_655 5 171.46(13) ?
O3 Fe2 O4 11_565 5 82.87(13) ?
O3 Fe2 O4 7_556 5 94.90(12) ?
O4 Fe2 O4 . 5 90.46(12) ?
O4 Fe2 O4 9 5 90.46(12) ?
O3 Fe2 K2 4_655 4_646 118.47(8) ?
O3 Fe2 K2 11_565 4_646 49.04(9) ?
O3 Fe2 K2 7_556 4_646 127.81(8) ?
O4 Fe2 K2 . 4_646 129.70(9) ?
O4 Fe2 K2 9 4_646 60.69(10) ?
O4 Fe2 K2 5 4_646 53.21(10) ?
O3 Fe2 K2 4_655 2_664 127.81(8) ?
O3 Fe2 K2 11_565 2_664 118.47(8) ?
O3 Fe2 K2 7_556 2_664 49.04(9) ?
O4 Fe2 K2 . 2_664 53.21(10) ?
O4 Fe2 K2 9 2_664 129.70(9) ?
O4 Fe2 K2 5 2_664 60.69(10) ?
K2 Fe2 K2 4_646 2_664 113.409(11) ?
O3 Fe2 K2 4_655 3_466 49.04(9) ?
O3 Fe2 K2 11_565 3_466 127.81(8) ?
O3 Fe2 K2 7_556 3_466 118.47(8) ?
O4 Fe2 K2 . 3_466 60.69(10) ?
O4 Fe2 K2 9 3_466 53.21(10) ?
O4 Fe2 K2 5 3_466 129.70(9) ?
K2 Fe2 K2 4_646 3_466 113.409(11) ?
K2 Fe2 K2 2_664 3_466 113.409(11) ?
O1 K1 O1 11_565 7_556 92.11(9) ?
O1 K1 O1 11_565 4_655 92.11(9) ?
O1 K1 O1 7_556 4_655 92.11(9) ?
O1 K1 O2 11_565 8_656 82.55(7) ?
O1 K1 O2 7_556 8_656 56.64(6) ?
O1 K1 O2 4_655 8_656 147.84(9) ?
O1 K1 O2 11_565 12_566 56.64(6) ?
O1 K1 O2 7_556 12_566 147.84(9) ?
O1 K1 O2 4_655 12_566 82.55(7) ?
O2 K1 O2 8_656 12_566 119.008(19) ?
O1 K1 O2 11_565 2_665 147.84(9) ?
O1 K1 O2 7_556 2_665 82.55(7) ?
O1 K1 O2 4_655 2_665 56.64(6) ?
O2 K1 O2 8_656 2_665 119.008(19) ?
O2 K1 O2 12_566 2_665 119.008(19) ?
O1 K1 O4 11_565 12_566 103.13(7) ?
O1 K1 O4 7_556 12_566 164.24(7) ?
O1 K1 O4 4_655 12_566 83.46(8) ?
O2 K1 O4 8_656 12_566 128.67(9) ?
O2 K1 O4 12_566 12_566 46.65(7) ?
O2 K1 O4 2_665 12_566 82.39(7) ?
O1 K1 O4 11_565 2_665 164.24(7) ?
O1 K1 O4 7_556 2_665 83.46(8) ?
O1 K1 O4 4_655 2_665 103.13(7) ?
O2 K1 O4 8_656 2_665 82.39(7) ?
O2 K1 O4 12_566 2_665 128.67(9) ?
O2 K1 O4 2_665 2_665 46.65(7) ?
O4 K1 O4 12_566 2_665 82.84(10) ?
O1 K1 O4 11_565 8_656 83.46(8) ?
O1 K1 O4 7_556 8_656 103.13(7) ?
O1 K1 O4 4_655 8_656 164.24(7) ?
O2 K1 O4 8_656 8_656 46.65(7) ?
O2 K1 O4 12_566 8_656 82.39(7) ?
O2 K1 O4 2_665 8_656 128.67(9) ?
O4 K1 O4 12_566 8_656 82.84(10) ?
O4 K1 O4 2_665 8_656 82.84(10) ?
O1 K1 P3 11_565 2_665 169.06(5) ?
O1 K1 P3 7_556 2_665 94.74(5) ?
O1 K1 P3 4_655 2_665 79.13(5) ?
O2 K1 P3 8_656 2_665 108.35(6) ?
O2 K1 P3 12_566 2_665 115.09(6) ?
O2 K1 P3 2_665 2_665 26.25(5) ?
O4 K1 P3 12_566 2_665 69.59(5) ?
O4 K1 P3 2_665 2_665 26.22(5) ?
O4 K1 P3 8_656 2_665 103.21(8) ?
O1 K1 P3 11_565 12_566 79.13(5) ?
O1 K1 P3 7_556 12_566 169.06(5) ?
O1 K1 P3 4_655 12_566 94.74(5) ?
O2 K1 P3 8_656 12_566 115.09(6) ?
O2 K1 P3 12_566 12_566 26.25(5) ?
O2 K1 P3 2_665 12_566 108.35(6) ?
O4 K1 P3 12_566 12_566 26.22(5) ?
O4 K1 P3 2_665 12_566 103.21(8) ?
O4 K1 P3 8_656 12_566 69.59(5) ?
P3 K1 P3 2_665 12_566 94.92(4) ?
O1 K1 P3 11_565 8_656 94.74(5) ?
O1 K1 P3 7_556 8_656 79.13(5) ?
O1 K1 P3 4_655 8_656 169.06(5) ?
O2 K1 P3 8_656 8_656 26.25(5) ?
O2 K1 P3 12_566 8_656 108.35(6) ?
O2 K1 P3 2_665 8_656 115.09(6) ?
O4 K1 P3 12_566 8_656 103.21(8) ?
O4 K1 P3 2_665 8_656 69.59(5) ?
O4 K1 P3 8_656 8_656 26.22(5) ?
P3 K1 P3 2_665 8_656 94.92(4) ?
P3 K1 P3 12_566 8_656 94.92(4) ?
O3 K2 O3 12_566 8_656 100.89(8) ?
O3 K2 O3 12_566 2_665 100.89(8) ?
O3 K2 O3 8_656 2_665 100.89(8) ?
O3 K2 O2 12_566 6_665 149.75(9) ?
O3 K2 O2 8_656 6_665 95.89(7) ?
O3 K2 O2 2_665 6_665 100.42(8) ?
O3 K2 O2 12_566 10_656 95.89(7) ?
O3 K2 O2 8_656 10_656 100.42(8) ?
O3 K2 O2 2_665 10_656 149.75(9) ?
O2 K2 O2 6_665 10_656 56.11(8) ?
O3 K2 O2 12_566 3_566 100.42(8) ?
O3 K2 O2 8_656 3_566 149.75(9) ?
O3 K2 O2 2_665 3_566 95.89(7) ?
O2 K2 O2 6_665 3_566 56.11(8) ?
O2 K2 O2 10_656 3_566 56.11(8) ?
O3 K2 O4 12_566 12_566 49.57(7) ?
O3 K2 O4 8_656 12_566 115.99(10) ?
O3 K2 O4 2_665 12_566 52.41(7) ?
O2 K2 O4 6_665 12_566 140.03(8) ?
O2 K2 O4 10_656 12_566 132.27(7) ?
O2 K2 O4 3_566 12_566 94.19(7) ?
O3 K2 O4 12_566 8_656 52.41(7) ?
O3 K2 O4 8_656 8_656 49.57(7) ?
O3 K2 O4 2_665 8_656 115.99(10) ?
O2 K2 O4 6_665 8_656 132.27(7) ?
O2 K2 O4 10_656 8_656 94.19(7) ?
O2 K2 O4 3_566 8_656 140.03(8) ?
O4 K2 O4 12_566 8_656 87.67(9) ?
O3 K2 O4 12_566 2_665 115.99(10) ?
O3 K2 O4 8_656 2_665 52.41(7) ?
O3 K2 O4 2_665 2_665 49.57(7) ?
O2 K2 O4 6_665 2_665 94.19(7) ?
O2 K2 O4 10_656 2_665 140.03(8) ?
O2 K2 O4 3_566 2_665 132.27(8) ?
O4 K2 O4 12_566 2_665 87.67(9) ?
O4 K2 O4 8_656 2_665 87.67(9) ?
O3 K2 O4 12_566 10_656 55.81(6) ?
O3 K2 O4 8_656 10_656 86.02(7) ?
O3 K2 O4 2_665 10_656 156.68(8) ?
O2 K2 O4 6_665 10_656 100.98(8) ?
O2 K2 O4 10_656 10_656 46.19(7) ?
O2 K2 O4 3_566 10_656 88.43(8) ?
O4 K2 O4 12_566 10_656 104.497(19) ?
O4 K2 O4 8_656 10_656 52.80(10) ?
O4 K2 O4 2_665 10_656 137.10(6) ?
O3 K2 O4 12_566 6_665 156.68(8) ?
O3 K2 O4 8_656 6_665 55.81(6) ?
O3 K2 O4 2_665 6_665 86.02(7) ?
O2 K2 O4 6_665 6_665 46.19(7) ?
O2 K2 O4 10_656 6_665 88.43(8) ?
O2 K2 O4 3_566 6_665 100.98(8) ?
O4 K2 O4 12_566 6_665 137.10(6) ?
O4 K2 O4 8_656 6_665 104.497(19) ?
O4 K2 O4 2_665 6_665 52.80(10) ?
O4 K2 O4 10_656 6_665 115.71(4) ?
O3 K2 O4 12_566 3_566 86.02(7) ?
O3 K2 O4 8_656 3_566 156.68(8) ?
O3 K2 O4 2_665 3_566 55.81(6) ?
O2 K2 O4 6_665 3_566 88.43(8) ?
O2 K2 O4 10_656 3_566 100.98(8) ?
O2 K2 O4 3_566 3_566 46.19(7) ?
O4 K2 O4 12_566 3_566 52.80(10) ?
O4 K2 O4 8_656 3_566 137.10(6) ?
O4 K2 O4 2_665 3_566 104.497(19) ?
O4 K2 O4 10_656 3_566 115.71(4) ?
O4 K2 O4 6_665 3_566 115.71(4) ?
O4 P3 O3 . . 107.34(18) ?
O4 P3 O2 . . 106.27(16) ?
O3 P3 O2 . . 111.46(16) ?
O4 P3 O1 . . 111.89(15) ?
O3 P3 O1 . . 110.74(14) ?
O2 P3 O1 . . 109.06(14) ?
O4 P3 K2 . 3_466 71.04(13) ?
O3 P3 K2 . 3_466 167.62(11) ?
O2 P3 K2 . 3_466 58.68(11) ?
O1 P3 K2 . 3_466 80.72(10) ?
O4 P3 K1 . 2_664 65.37(11) ?
O3 P3 K1 . 2_664 82.38(11) ?
O2 P3 K1 . 2_664 61.12(11) ?
O1 P3 K1 . 2_664 166.43(11) ?
K2 P3 K1 3_466 2_664 85.93(3) ?
O4 P3 K2 . 2_664 56.40(13) ?
O3 P3 K2 . 2_664 51.08(12) ?
O2 P3 K2 . 2_664 126.42(11) ?
O1 P3 K2 . 2_664 124.51(10) ?
K2 P3 K2 3_466 2_664 126.74(3) ?
K1 P3 K2 2_664 2_664 66.11(4) ?
O4 P3 K1 . 4_645 149.07(13) ?
O3 P3 K1 . 4_645 101.87(12) ?
O2 P3 K1 . 4_645 71.24(11) ?
O1 P3 K1 . 4_645 46.09(9) ?
K2 P3 K1 3_466 4_645 82.54(3) ?
K1 P3 K1 2_664 4_645 129.74(3) ?
K2 P3 K1 2_664 4_645 150.05(3) ?
P3 O1 Fe1 . . 132.78(15) ?
P3 O1 K1 . 4_645 111.02(12) ?
Fe1 O1 K1 . 4_645 102.66(9) ?
P3 O2 Fe1 . 3 165.93(19) ?
P3 O2 K2 . 3_466 94.82(12) ?
Fe1 O2 K2 3 3_466 92.57(10) ?
P3 O2 K1 . 2_664 92.63(12) ?
Fe1 O2 K1 3 2_664 97.25(10) ?
K2 O2 K1 3_466 2_664 103.64(9) ?
P3 O3 Fe2 . 4_645 151.51(19) ?
P3 O3 K2 . 2_664 104.38(14) ?
Fe2 O3 K2 4_645 2_664 100.00(10) ?
P3 O4 Fe2 . . 152.6(2) ?
P3 O4 K2 . 2_664 98.53(14) ?
Fe2 O4 K2 . 2_664 95.14(11) ?
P3 O4 K1 . 2_664 88.41(12) ?
Fe2 O4 K1 . 2_664 117.90(11) ?
K2 O4 K1 2_664 2_664 77.09(8) ?
P3 O4 K2 . 3_466 82.65(13) ?
Fe2 O4 K2 . 3_466 87.54(11) ?
K2 O4 K2 2_664 3_466 171.00(11) ?
K1 O4 K2 2_664 3_466 94.06(9) ?

loop_
_geom_bond_atom_site_label_1
_geom_bond_atom_site_label_2
_geom_bond_site_symmetry_2
_geom_bond_distance
_geom_bond_publ_flag
Fe1 O2 10_545 1.940(2) yes
Fe1 O2 6_554 1.940(2) ?
Fe1 O2 3_455 1.940(2) ?
Fe1 O1 . 1.974(2) yes
Fe1 O1 9 1.974(2) ?
Fe1 O1 5 1.974(2) ?
Fe1 K2 1_444 3.569(2) ?
Fe1 K1 4_645 3.7806(7) ?
Fe1 K1 3_456 3.7806(7) ?
Fe1 K1 2_564 3.7806(7) ?
Fe2 O3 4_655 1.938(2) yes
Fe2 O3 11_565 1.938(2) ?
Fe2 O3 7_556 1.938(2) ?
Fe2 O4 . 1.954(2) yes
Fe2 O4 9 1.954(2) ?
Fe2 O4 5 1.954(2) ?
Fe2 K2 4_646 3.7084(6) ?
Fe2 K2 2_664 3.7084(6) ?
Fe2 K2 3_466 3.7084(6) ?
K1 O1 11_565 2.820(3) yes
K1 O1 7_556 2.820(3) ?
K1 O1 4_655 2.820(3) ?
K1 O2 8_656 3.009(3) yes
K1 O2 12_566 3.009(3) ?
K1 O2 2_665 3.009(3) ?
K1 O4 12_566 3.122(3) yes
K1 O4 2_665 3.122(3) ?
K1 O4 8_656 3.122(3) ?
K1 P3 2_665 3.4327(11) ?
K1 P3 12_566 3.4327(11) ?
K1 P3 8_656 3.4327(11) ?
K2 O3 12_566 2.843(3) yes
K2 O3 8_656 2.843(3) ?
K2 O3 2_665 2.843(3) ?
K2 O2 6_665 2.910(3) yes
K2 O2 10_656 2.910(3) ?
K2 O2 3_566 2.910(3) ?
K2 O4 12_566 2.982(4) yes
K2 O4 8_656 2.982(4) ?
K2 O4 2_665 2.982(4) ?
K2 O4 10_656 3.237(3) yes
K2 O4 6_665 3.237(3) ?
K2 O4 3_566 3.237(3) ?
P3 O4 . 1.517(3) yes
P3 O3 . 1.518(2) yes
P3 O2 . 1.520(2) yes
P3 O1 . 1.523(2) yes

_cod_database_fobs_code 2243991
